data_2022456
loop_
_publ_author_name
'Pham, Duyen N. K.'
'Belanger, Zachary S.'
'Chadeayne, Andrew R.'
'Golen, James A.'
'Manke, David R.'

_publ_section_title
;
 The crystalline forms of nine hydrochloride salts of substituted
 tryptamines
;
_journal_coeditor_code YP3219
_journal_issue 10
_journal_name_full 'Acta Crystallographica Section C'
_journal_page_first
;
;
_journal_paper_doi 10.1107/S2053229621008950
_journal_volume 77
_journal_year 2021
_chemical_formula_iupac 'C10 H12 Cl N2 +, Cl -'
_chemical_formula_moiety 'C10 H12 Cl N2 +, Cl -'
_chemical_formula_sum 'C10 H12 Cl2 N2'
_chemical_formula_weight 231.12
_chemical_name_common
;
5-Chlorotryptammonium chloride
;
_chemical_name_systematic
;
2-(5-Chloro-1<i>H</i>-indol-3-yl)ethan-1-aminium chloride
;
_space_group_crystal_system monoclinic
_space_group_IT_number 14
_space_group_name_Hall '-P 2ybc'
_space_group_name_H-M_alt 'P 1 21/c 1'
_atom_sites_solution_hydrogens mixed
_audit_creation_method
;
Olex2 1.3
(compiled 2020.11.12 svn.r5f609507 for OlexSys, GUI svn.r6272)
;
_cell_angle_alpha 90
_cell_angle_beta 106.450(2)
_cell_angle_gamma 90
_cell_formula_units_Z 4
_cell_length_a 14.7030(9)
_cell_length_b 8.6058(5)
_cell_length_c 9.4141(5)
_cell_measurement_reflns_used 8111
_cell_measurement_temperature 297(2)
_cell_measurement_theta_max 26.13
_cell_measurement_theta_min 2.77
_cell_volume 1142.42(11)
_computing_cell_refinement
;
SAINT (Bruker, 2018)
;
_computing_data_collection
;
APEX3 (Bruker, 2018)
;
_computing_data_reduction
;
SAINT (Bruker, 2018)
;
_computing_molecular_graphics
;
OLEX2 (Dolomanov <i>et al.</i>,  2009)
;
_computing_publication_material
;
publCIF (Westrip, 2010)
;
_computing_structure_refinement
;
SHELXL2018 (Sheldrick, 2015b)
;
_computing_structure_solution
;
SHELXT2014 (Sheldrick, 2015a)
;
_diffrn_ambient_temperature 297.15
_diffrn_measured_fraction_theta_full 0.988
_diffrn_measured_fraction_theta_max 0.989
_diffrn_measurement_device_type 'Bruker D8 Venture CMOS'
_diffrn_measurement_method '\f and \w scans'
_diffrn_radiation_type MoK\a
_diffrn_radiation_wavelength 0.71073
_diffrn_reflns_av_R_equivalents 0.0391
_diffrn_reflns_av_unetI/netI 0.0168
_diffrn_reflns_limit_h_max 18
_diffrn_reflns_limit_h_min -18
_diffrn_reflns_limit_k_max 10
_diffrn_reflns_limit_k_min -10
_diffrn_reflns_limit_l_max 11
_diffrn_reflns_limit_l_min -11
_diffrn_reflns_number 27018
_diffrn_reflns_theta_full 25.242
_diffrn_reflns_theta_max 26.405
_diffrn_reflns_theta_min 2.773
_diffrn_source_current 30.0
_diffrn_source_power 1.5
_diffrn_source_voltage 50.0
_diffrn_standards_number 0
_exptl_absorpt_coefficient_mu 0.531
_exptl_absorpt_correction_T_max 0.7454
_exptl_absorpt_correction_T_min 0.7053
_exptl_absorpt_correction_type multi-scan
_exptl_absorpt_process_details
;
(SADABS; Bruker, 2018)
;
_exptl_crystal_colour colourless
_exptl_crystal_density_diffrn 1.344
_exptl_crystal_description BLOCK
_exptl_crystal_F_000 480
_exptl_crystal_size_max 0.24
_exptl_crystal_size_mid 0.20
_exptl_crystal_size_min 0.06
_refine_diff_density_max 0.238
_refine_diff_density_min -0.294
_refine_ls_extinction_method none
_refine_ls_goodness_of_fit_ref 1.049
_refine_ls_hydrogen_treatment mixed
_refine_ls_matrix_type full
_refine_ls_number_parameters 143
_refine_ls_number_reflns 2315
_refine_ls_number_restraints 4
_refine_ls_restrained_S_all 1.050
_refine_ls_R_factor_all 0.0501
_refine_ls_R_factor_gt 0.0361
_refine_ls_shift/su_max 0.000
_refine_ls_shift/su_mean 0.000
_refine_ls_structure_factor_coef Fsqd
_refine_ls_weighting_details 'w=1/[\s^2^(Fo^2^)+(0.0290P)^2^+0.4700P] where P=(Fo^2^+2Fc^2^)/3'
_refine_ls_weighting_scheme calc
_refine_ls_wR_factor_gt 0.0787
_refine_ls_wR_factor_ref 0.0871
_reflns_number_gt 1858
_reflns_number_total 2315
_reflns_threshold_expression 'I > 2\s(I)'
_cod_data_source_file yp3219sup1.cif
_cod_data_source_block 5
_cod_database_code 2022456
_shelx_space_group_comment
;
The symmetry employed for this shelxl refinement is uniquely defined
by the following loop, which should always be used as a source of
symmetry information in preference to the above space-group names.
They are only intended as comments.
;
_shelx_estimated_absorpt_t_min 0.883
_shelx_estimated_absorpt_t_max 0.969

loop_
_space_group_symop_operation_xyz
'x, y, z'
'-x, y+1/2, -z+1/2'
'-x, -y, -z'
'x, -y-1/2, z-1/2'

loop_
_atom_site_type_symbol
_atom_site_label
_atom_site_fract_x
_atom_site_fract_y
_atom_site_fract_z
_atom_site_U_iso_or_equiv
_atom_site_adp_type
_atom_site_calc_flag
_atom_site_occupancy
_atom_site_disorder_assembly
_atom_site_disorder_group
Cl Cl1 0.57154(4) 0.62245(8) 0.28962(8) 0.0871(2) Uani d 1 . .
Cl Cl2 0.05392(4) 0.69071(6) 0.67192(5) 0.05911(17) Uani d 1 . .
N N1 0.17384(13) 0.5231(2) -0.02379(19) 0.0629(5) Uani d 1 . .
H H1 0.1383(14) 0.550(3) -0.1098(15) 0.078(7) Uiso d 1 . .
N N2 0.11894(11) 0.5425(2) 0.41331(18) 0.0530(4) Uani d 1 . .
H H2A 0.1083(16) 0.606(2) 0.4928(19) 0.083(7) Uiso d 1 . .
H H2B 0.0643(12) 0.473(2) 0.380(3) 0.088(8) Uiso d 1 . .
H H2C 0.1162(17) 0.610(2) 0.3285(18) 0.085(7) Uiso d 1 . .
C C1 0.14651(14) 0.4405(2) 0.0805(2) 0.0614(5) Uani d 1 . .
H H1A 0.085806 0.401414 0.068358 0.074 Uiso calc 1 . .
C C2 0.26777(14) 0.5620(2) 0.0309(2) 0.0523(4) Uani d 1 . .
C C3 0.32853(17) 0.6399(2) -0.0334(2) 0.0664(6) Uani d 1 . .
H H3 0.306903 0.679081 -0.129184 0.080 Uiso calc 1 . .
C C4 0.42130(17) 0.6577(3) 0.0478(3) 0.0684(6) Uani d 1 . .
H H4 0.463541 0.709514 0.007169 0.082 Uiso calc 1 . .
C C5 0.45237(14) 0.5984(2) 0.1909(2) 0.0577(5) Uani d 1 . .
C C6 0.39404(13) 0.5211(2) 0.2572(2) 0.0512(4) Uani d 1 . .
H H6 0.416593 0.483029 0.353258 0.061 Uiso calc 1 . .
C C7 0.29943(13) 0.50122(19) 0.17551(19) 0.0469(4) Uani d 1 . .
C C8 0.22050(13) 0.4229(2) 0.2053(2) 0.0517(4) Uani d 1 . .
C C9 0.21945(15) 0.3439(2) 0.3459(2) 0.0621(5) Uani d 1 . .
H H9A 0.277834 0.285607 0.382960 0.074 Uiso calc 1 . .
H H9B 0.167247 0.270562 0.325168 0.074 Uiso calc 1 . .
C C10 0.20939(13) 0.4554(2) 0.4645(2) 0.0580(5) Uani d 1 . .
H H10A 0.210787 0.398137 0.553808 0.070 Uiso calc 1 . .
H H10B 0.262148 0.527768 0.487769 0.070 Uiso calc 1 . .

loop_
_atom_site_aniso_label
_atom_site_aniso_U_11
_atom_site_aniso_U_22
_atom_site_aniso_U_33
_atom_site_aniso_U_12
_atom_site_aniso_U_13
_atom_site_aniso_U_23
Cl1 0.0591(3) 0.0940(5) 0.1052(5) -0.0149(3) 0.0184(3) 0.0055(4)
Cl2 0.0632(3) 0.0614(3) 0.0495(3) -0.0103(2) 0.0109(2) -0.0060(2)
N1 0.0657(11) 0.0637(11) 0.0510(9) 0.0154(9) 0.0028(8) -0.0093(8)
N2 0.0519(9) 0.0546(10) 0.0528(9) 0.0003(8) 0.0155(7) 0.0033(8)
C1 0.0515(11) 0.0528(11) 0.0760(13) 0.0048(9) 0.0117(10) -0.0150(10)
C2 0.0638(12) 0.0435(10) 0.0477(9) 0.0111(9) 0.0126(9) -0.0055(8)
C3 0.0922(17) 0.0589(12) 0.0517(11) 0.0129(11) 0.0262(11) 0.0072(9)
C4 0.0796(15) 0.0613(13) 0.0729(14) -0.0012(11) 0.0355(12) 0.0087(11)
C5 0.0567(11) 0.0507(11) 0.0667(12) -0.0015(9) 0.0188(9) 0.0013(9)
C6 0.0548(10) 0.0437(10) 0.0534(10) 0.0044(8) 0.0127(8) 0.0031(8)
C7 0.0543(10) 0.0359(9) 0.0502(9) 0.0068(8) 0.0144(8) -0.0017(7)
C8 0.0512(10) 0.0388(9) 0.0649(11) 0.0050(8) 0.0161(9) -0.0027(8)
C9 0.0563(11) 0.0465(11) 0.0863(14) 0.0033(9) 0.0251(10) 0.0128(10)
C10 0.0499(10) 0.0617(12) 0.0607(11) -0.0010(9) 0.0126(9) 0.0182(9)

loop_
_atom_type_symbol
_atom_type_description
_atom_type_scat_dispersion_real
_atom_type_scat_dispersion_imag
_atom_type_scat_source
C C 0.0033 0.0016 'International Tables Vol C Tables 4.2.6.8 and 6.1.1.4'
H H 0.0000 0.0000 'International Tables Vol C Tables 4.2.6.8 and 6.1.1.4'
Cl Cl 0.1484 0.1585 'International Tables Vol C Tables 4.2.6.8 and 6.1.1.4'
N N 0.0061 0.0033 'International Tables Vol C Tables 4.2.6.8 and 6.1.1.4'

loop_
_geom_angle_atom_site_label_1
_geom_angle_atom_site_label_2
_geom_angle_atom_site_label_3
_geom_angle_site_symmetry_1
_geom_angle_site_symmetry_3
_geom_angle
_geom_angle_publ_flag
C1 N1 H1 . . 126.5(16) ?
C1 N1 C2 . . 109.14(17) ?
C2 N1 H1 . . 124.3(16) ?
H2A N2 H2B . . 107.1(19) ?
H2A N2 H2C . . 108.4(19) ?
H2B N2 H2C . . 105.2(19) ?
C10 N2 H2A . . 111.1(14) ?
C10 N2 H2B . . 111.8(14) ?
C10 N2 H2C . . 112.9(14) ?
N1 C1 H1A . . 124.7 ?
N1 C1 C8 . . 110.64(18) ?
C8 C1 H1A . . 124.7 ?
N1 C2 C3 . . 131.21(19) ?
N1 C2 C7 . . 107.12(17) ?
C3 C2 C7 . . 121.63(19) ?
C2 C3 H3 . . 120.9 ?
C4 C3 C2 . . 118.24(19) ?
C4 C3 H3 . . 120.9 ?
C3 C4 H4 . . 120.0 ?
C3 C4 C5 . . 120.1(2) ?
C5 C4 H4 . . 120.0 ?
C4 C5 Cl1 . . 118.45(16) ?
C6 C5 Cl1 . . 118.59(16) ?
C6 C5 C4 . . 123.0(2) ?
C5 C6 H6 . . 121.2 ?
C5 C6 C7 . . 117.62(17) ?
C7 C6 H6 . . 121.2 ?
C2 C7 C8 . . 107.37(16) ?
C6 C7 C2 . . 119.47(17) ?
C6 C7 C8 . . 133.13(17) ?
C1 C8 C7 . . 105.72(18) ?
C1 C8 C9 . . 127.46(19) ?
C7 C8 C9 . . 126.78(17) ?
C8 C9 H9A . . 108.9 ?
C8 C9 H9B . . 108.9 ?
C8 C9 C10 . . 113.20(16) ?
H9A C9 H9B . . 107.8 ?
C10 C9 H9A . . 108.9 ?
C10 C9 H9B . . 108.9 ?
N2 C10 C9 . . 110.32(16) ?
N2 C10 H10A . . 109.6 ?
N2 C10 H10B . . 109.6 ?
C9 C10 H10A . . 109.6 ?
C9 C10 H10B . . 109.6 ?
H10A C10 H10B . . 108.1 ?

loop_
_geom_bond_atom_site_label_1
_geom_bond_atom_site_label_2
_geom_bond_site_symmetry_2
_geom_bond_distance
_geom_bond_publ_flag
Cl1 C5 . 1.748(2) ?
N1 H1 . 0.862(9) ?
N1 C1 . 1.362(3) ?
N1 C2 . 1.372(3) ?
N2 H2A . 0.977(10) ?
N2 H2B . 0.980(10) ?
N2 H2C . 0.976(10) ?
N2 C10 . 1.483(2) ?
C1 H1A . 0.9300 ?
C1 C8 . 1.365(3) ?
C2 C3 . 1.386(3) ?
C2 C7 . 1.409(2) ?
C3 H3 . 0.9300 ?
C3 C4 . 1.370(3) ?
C4 H4 . 0.9300 ?
C4 C5 . 1.391(3) ?
C5 C6 . 1.368(3) ?
C6 H6 . 0.9300 ?
C6 C7 . 1.396(2) ?
C7 C8 . 1.437(3) ?
C8 C9 . 1.492(3) ?
C9 H9A . 0.9700 ?
C9 H9B . 0.9700 ?
C9 C10 . 1.511(3) ?
C10 H10A . 0.9700 ?
C10 H10B . 0.9700 ?

loop_
_geom_hbond_atom_site_label_D
_geom_hbond_atom_site_label_H
_geom_hbond_atom_site_label_A
_geom_hbond_site_symmetry_A
_geom_hbond_distance_DH
_geom_hbond_distance_HA
_geom_hbond_distance_DA
_geom_hbond_angle_DHA
_geom_hbond_publ_flag
N1 H1 Cl2 1_554 0.862(9) 2.404(11) 3.2458(18) 165(2) yes
N2 H2A Cl2 . 0.977(10) 2.184(12) 3.1282(17) 162(2) yes
N2 H2B Cl2 3_566 0.980(10) 2.181(10) 3.1585(18) 175(2) yes
N2 H2C Cl2 4_575 0.976(10) 2.281(14) 3.1811(17) 152.8(19) yes

loop_
_geom_torsion_atom_site_label_1
_geom_torsion_atom_site_label_2
_geom_torsion_atom_site_label_3
_geom_torsion_atom_site_label_4
_geom_torsion_site_symmetry_1
_geom_torsion_site_symmetry_2
_geom_torsion_site_symmetry_3
_geom_torsion_site_symmetry_4
_geom_torsion
_geom_torsion_publ_flag
Cl1 C5 C6 C7 . . . . -179.08(14) ?
N1 C1 C8 C7 . . . . 0.2(2) ?
N1 C1 C8 C9 . . . . 178.19(18) ?
N1 C2 C3 C4 . . . . -177.8(2) ?
N1 C2 C7 C6 . . . . 178.70(16) ?
N1 C2 C7 C8 . . . . 0.39(19) ?
C1 N1 C2 C3 . . . . 177.4(2) ?
C1 N1 C2 C7 . . . . -0.3(2) ?
C1 C8 C9 C10 . . . . -98.3(2) ?
C2 N1 C1 C8 . . . . 0.1(2) ?
C2 C3 C4 C5 . . . . 0.0(3) ?
C2 C7 C8 C1 . . . . -0.3(2) ?
C2 C7 C8 C9 . . . . -178.39(17) ?
C3 C2 C7 C6 . . . . 0.7(3) ?
C3 C2 C7 C8 . . . . -177.61(17) ?
C3 C4 C5 Cl1 . . . . 179.44(17) ?
C3 C4 C5 C6 . . . . 0.0(3) ?
C4 C5 C6 C7 . . . . 0.3(3) ?
C5 C6 C7 C2 . . . . -0.7(3) ?
C5 C6 C7 C8 . . . . 177.12(19) ?
C6 C7 C8 C1 . . . . -178.32(19) ?
C6 C7 C8 C9 . . . . 3.6(3) ?
C7 C2 C3 C4 . . . . -0.3(3) ?
C7 C8 C9 C10 . . . . 79.3(2) ?
C8 C9 C10 N2 . . . . 60.7(2) ?

_cod_database_fobs_code 2022456
